data_2220475
loop_
_publ_author_name
'Han, Lu'
'Meng, Qun-Hui'
'Hao, Jian-Dong'
'Luo, Yi-Fan'
'Zeng, Rong-Hua'

_publ_section_title
;
 Poly[diaqua-\m-oxalato-\m-pyrazine-2-carboxylato-lanthanum(III)]
;
_journal_coeditor_code DN2413
_journal_issue 1
_journal_name_full 'Acta Crystallographica Section E'
_journal_page_first m76
_journal_paper_doi 10.1107/S1600536808041664
_journal_volume 65
_journal_year 2009
_chemical_formula_iupac '[La (C5 H3 N2 O2) (C2 O4) (H2 O)2]'
_chemical_formula_moiety 'C7 H7 La N2 O8'
_chemical_formula_sum 'C7 H7 La N2 O8'
_chemical_formula_weight 386.06
_chemical_name_systematic
;
Poly[diaqua-\m-oxalato-\m-pyrazine-2-carboxylato-lanthanum(III)]
;
_space_group_IT_number 2
_symmetry_cell_setting triclinic
_symmetry_space_group_name_Hall '-P 1'
_symmetry_space_group_name_H-M 'P -1'
_atom_sites_solution_hydrogens geom
_atom_sites_solution_primary direct
_atom_sites_solution_secondary difmap
_audit_creation_method SHELXL-97
_cell_angle_alpha 115.552(2)
_cell_angle_beta 101.447(3)
_cell_angle_gamma 95.789(3)
_cell_formula_units_Z 2
_cell_length_a 8.040(3)
_cell_length_b 8.7343(18)
_cell_length_c 8.8329(18)
_cell_measurement_reflns_used 6377
_cell_measurement_temperature 296(2)
_cell_measurement_theta_max 28.00
_cell_measurement_theta_min 1.66
_cell_volume 536.1(3)
_computing_cell_refinement 'SAINT (Bruker, 2004)'
_computing_data_collection 'APEX2 (Bruker, 2004)'
_computing_data_reduction 'SAINT (Bruker, 2004)'
_computing_molecular_graphics
;
ORTEPIII (Burnett & Johnson, 1996),  PLATON (Spek, 2003) and
SHELXTL (Sheldrick, 2008)
;
_computing_publication_material 'SHELXL97 (Sheldrick, 2008)'
_computing_structure_refinement 'SHELXL97 (Sheldrick, 2008)'
_computing_structure_solution 'SHELXS97 (Sheldrick, 2008)'
_diffrn_ambient_temperature 296(2)
_diffrn_measured_fraction_theta_full 0.981
_diffrn_measured_fraction_theta_max 0.981
_diffrn_measurement_device_type 'Bruker APEXII area-detector'
_diffrn_measurement_method '\f and \w'
_diffrn_radiation_monochromator graphite
_diffrn_radiation_source 'fine-focus sealed tube'
_diffrn_radiation_type MoK\a
_diffrn_radiation_wavelength 0.71073
_diffrn_reflns_av_R_equivalents 0.0201
_diffrn_reflns_av_sigmaI/netI 0.0365
_diffrn_reflns_limit_h_max 9
_diffrn_reflns_limit_h_min -5
_diffrn_reflns_limit_k_max 10
_diffrn_reflns_limit_k_min -10
_diffrn_reflns_limit_l_max 10
_diffrn_reflns_limit_l_min -10
_diffrn_reflns_number 2761
_diffrn_reflns_theta_full 25.20
_diffrn_reflns_theta_max 25.20
_diffrn_reflns_theta_min 2.64
_diffrn_standards_number 0
_exptl_absorpt_coefficient_mu 4.023
_exptl_absorpt_correction_T_max 0.6028
_exptl_absorpt_correction_T_min 0.5479
_exptl_absorpt_correction_type multi-scan
_exptl_absorpt_process_details '(APEX2; Bruker, 2004)'
_exptl_crystal_colour colourless
_exptl_crystal_density_diffrn 2.391
_exptl_crystal_density_method 'not measured'
_exptl_crystal_description block
_exptl_crystal_F_000 368
_exptl_crystal_size_max 0.17
_exptl_crystal_size_mid 0.16
_exptl_crystal_size_min 0.14
_refine_diff_density_max 1.610
_refine_diff_density_min -1.223
_refine_ls_extinction_method none
_refine_ls_goodness_of_fit_ref 1.069
_refine_ls_hydrogen_treatment constr
_refine_ls_matrix_type full
_refine_ls_number_parameters 163
_refine_ls_number_reflns 1898
_refine_ls_number_restraints 6
_refine_ls_restrained_S_all 1.067
_refine_ls_R_factor_all 0.0323
_refine_ls_R_factor_gt 0.0305
_refine_ls_shift/su_max 0.000
_refine_ls_shift/su_mean 0.000
_refine_ls_structure_factor_coef Fsqd
_refine_ls_weighting_details 'calc w=1/[\s^2^(Fo^2^)+(0.0533P)^2^] where P=(Fo^2^+2Fc^2^)/3'
_refine_ls_weighting_scheme calc
_refine_ls_wR_factor_gt 0.0770
_refine_ls_wR_factor_ref 0.0782
_reflns_number_gt 1787
_reflns_number_total 1898
_reflns_threshold_expression I>2\s(I)
_cod_data_source_file dn2413.cif
_cod_data_source_block I
_cod_depositor_comments
;
The following automatic conversions were performed:
'_symmetry_cell_setting' value 'Triclinic' changed to 'triclinic'
according to '/home/saulius/struct/CIF-dictionaries/cif_core.dic'
dictionary named 'cif_core.dic' version 2.4.1 from 2010-06-29.

Automatic conversion script
Id: cif_fix_enum 1527 2010-12-29 10:47:43Z saulius 

The following automatic conversions were performed:

'_symmetry_cell_setting' value 'Triclinic' changed to 'triclinic'
according to /home/saulius/struct/CIF-dictionaries/cif_core.dic
dictionary named 'cif_core.dic' version 2.4.1 from 2010-06-29.

Automatic conversion script
Id: cif_fix_values 1715 2011-07-08 13:25:40Z adriana 
;
_cod_database_code 2220475
_cod_database_fobs_code 2220475

loop_
_symmetry_equiv_pos_as_xyz
'x, y, z'
'-x, -y, -z'

loop_
_atom_site_type_symbol
_atom_site_label
_atom_site_fract_x
_atom_site_fract_y
_atom_site_fract_z
_atom_site_U_iso_or_equiv
_atom_site_adp_type
_atom_site_calc_flag
_atom_site_refinement_flags
_atom_site_occupancy
_atom_site_disorder_assembly
_atom_site_disorder_group
C C1 0.2750(6) 0.2794(6) 0.7523(6) 0.0218(10) Uani d . 1 . .
C C2 0.2577(7) 0.4053(7) 0.9066(7) 0.0285(11) Uani d . 1 . .
H H2 0.3191 0.4122 1.0111 0.034 Uiso calc R 1 . .
C C3 0.0676(7) 0.4974(7) 0.7564(7) 0.0304(12) Uani d . 1 . .
H H3 -0.0079 0.5706 0.7529 0.036 Uiso calc R 1 . .
C C4 0.0849(7) 0.3716(7) 0.6014(7) 0.0289(11) Uani d . 1 . .
H H4 0.0202 0.3621 0.4968 0.035 Uiso calc R 1 . .
C C5 0.5718(6) 0.4928(6) 0.5701(6) 0.0204(10) Uani d . 1 . .
C C6 0.0553(6) -0.0282(6) -0.0653(6) 0.0218(10) Uani d . 1 . .
C C7 0.3936(6) 0.1564(7) 0.7458(6) 0.0238(10) Uani d . 1 . .
La La1 0.33941(3) 0.08521(3) 0.32247(3) 0.01745(13) Uani d . 1 . .
N N1 0.1560(6) 0.5173(6) 0.9109(6) 0.0284(10) Uani d . 1 . .
N N8 0.1914(5) 0.2634(5) 0.5974(5) 0.0235(9) Uani d . 1 . .
O O1 0.3920(5) 0.0398(4) 0.5980(4) 0.0248(8) Uani d . 1 . .
O O2 0.4933(5) 0.1760(5) 0.8841(5) 0.0314(8) Uani d . 1 . .
O O3 0.5571(5) 0.3495(4) 0.5715(4) 0.0246(7) Uani d . 1 . .
O O4 0.6879(4) 0.6241(4) 0.6678(4) 0.0264(8) Uani d . 1 . .
O O5 -0.0155(4) -0.0721(5) -0.2201(4) 0.0299(8) Uani d . 1 . .
O O6 0.2119(4) -0.0240(5) -0.0025(4) 0.0292(8) Uani d . 1 . .
O O1W 0.2022(5) -0.2208(4) 0.2499(4) 0.0271(8) Uani d D 1 . .
O O2W 0.5746(5) 0.1980(5) 0.2097(4) 0.0300(8) Uani d D 1 . .
H H1W 0.1827 -0.2913 0.1441 0.045 Uiso d RD 1 . .
H H3W 0.5293 0.2079 0.1210 0.045 Uiso d RD 1 . .
H H2W 0.2583 -0.2630 0.3071 0.045 Uiso d RD 1 . .
H H4W 0.6611 0.1534 0.1900 0.045 Uiso d RD 1 . .

loop_
_atom_site_aniso_label
_atom_site_aniso_U_11
_atom_site_aniso_U_22
_atom_site_aniso_U_33
_atom_site_aniso_U_12
_atom_site_aniso_U_13
_atom_site_aniso_U_23
C1 0.018(2) 0.027(2) 0.021(2) 0.007(2) 0.005(2) 0.012(2)
C2 0.024(3) 0.033(3) 0.026(3) 0.008(2) 0.004(2) 0.012(2)
C3 0.030(3) 0.030(3) 0.033(3) 0.012(2) 0.010(2) 0.014(2)
C4 0.031(3) 0.033(3) 0.029(3) 0.017(2) 0.007(2) 0.018(2)
C5 0.015(2) 0.025(2) 0.021(2) 0.0083(19) 0.005(2) 0.009(2)
C6 0.017(2) 0.023(2) 0.024(2) 0.0043(19) 0.004(2) 0.010(2)
C7 0.018(2) 0.033(3) 0.025(3) 0.005(2) 0.007(2) 0.016(2)
La1 0.01352(18) 0.01999(18) 0.01806(18) 0.00464(11) 0.00163(12) 0.00898(13)
N1 0.022(2) 0.027(2) 0.031(2) 0.0072(18) 0.0067(19) 0.0093(19)
N8 0.022(2) 0.027(2) 0.023(2) 0.0084(17) 0.0035(17) 0.0132(18)
O1 0.0267(19) 0.0270(18) 0.0238(18) 0.0104(15) 0.0089(15) 0.0126(15)
O2 0.028(2) 0.046(2) 0.0244(18) 0.0153(17) 0.0049(16) 0.0195(17)
O3 0.0261(19) 0.0225(17) 0.0260(18) 0.0047(14) 0.0020(15) 0.0143(15)
O4 0.0196(18) 0.0241(18) 0.0316(19) 0.0037(15) -0.0015(15) 0.0131(16)
O5 0.0172(18) 0.049(2) 0.0197(18) 0.0097(16) 0.0016(15) 0.0132(16)
O6 0.0147(18) 0.046(2) 0.0220(17) 0.0100(16) 0.0020(14) 0.0123(16)
O1W 0.0262(19) 0.0239(18) 0.0263(18) 0.0031(15) 0.0015(15) 0.0100(15)
O2W 0.027(2) 0.039(2) 0.0272(19) 0.0109(17) 0.0114(16) 0.0166(17)

loop_
_atom_type_symbol
_atom_type_description
_atom_type_scat_dispersion_real
_atom_type_scat_dispersion_imag
_atom_type_scat_source
C C 0.0033 0.0016 'International Tables Vol C Tables 4.2.6.8 and 6.1.1.4'
H H 0.0000 0.0000 'International Tables Vol C Tables 4.2.6.8 and 6.1.1.4'
La La -0.2871 2.4523 'International Tables Vol C Tables 4.2.6.8 and 6.1.1.4'
N N 0.0061 0.0033 'International Tables Vol C Tables 4.2.6.8 and 6.1.1.4'
O O 0.0106 0.0060 'International Tables Vol C Tables 4.2.6.8 and 6.1.1.4'

loop_
_geom_angle_atom_site_label_1
_geom_angle_atom_site_label_2
_geom_angle_atom_site_label_3
_geom_angle_site_symmetry_1
_geom_angle_site_symmetry_3
_geom_angle
_geom_angle_publ_flag
N8 C1 C2 . . 122.0(5) ?
N8 C1 C7 . . 115.3(4) ?
C2 C1 C7 . . 122.7(5) ?
N1 C2 C1 . . 122.1(5) ?
N1 C2 H2 . . 118.9 ?
C1 C2 H2 . . 118.9 ?
N1 C3 C4 . . 122.0(5) ?
N1 C3 H3 . . 119.0 ?
C4 C3 H3 . . 119.0 ?
N8 C4 C3 . . 121.9(5) ?
N8 C4 H4 . . 119.0 ?
C3 C4 H4 . . 119.0 ?
O4 C5 O3 . . 126.6(4) ?
O4 C5 C5 . 2_666 117.0(5) ?
O3 C5 C5 . 2_666 116.4(5) ?
O5 C6 O6 . . 126.1(4) ?
O5 C6 C6 . 2 118.0(5) ?
O6 C6 C6 . 2 115.9(5) ?
O2 C7 O1 . . 122.7(5) ?
O2 C7 C1 . . 119.7(5) ?
O1 C7 C1 . . 117.5(4) ?
O2 C7 La1 . 2_656 67.6(3) ?
O1 C7 La1 . 2_656 55.5(3) ?
C1 C7 La1 . 2_656 169.0(3) ?
O1W La1 O4 . 2_666 150.33(12) ?
O1W La1 O6 . . 82.82(11) ?
O4 La1 O6 2_666 . 82.26(12) ?
O1W La1 O3 . . 139.37(10) ?
O4 La1 O3 2_666 . 63.95(11) ?
O6 La1 O3 . . 136.33(11) ?
O1W La1 O5 . 2 77.14(12) ?
O4 La1 O5 2_666 2 73.25(12) ?
O6 La1 O5 . 2 63.19(11) ?
O3 La1 O5 . 2 124.85(11) ?
O1W La1 O1 . . 68.69(11) ?
O4 La1 O1 2_666 . 122.78(11) ?
O6 La1 O1 . . 151.51(12) ?
O3 La1 O1 . . 71.74(11) ?
O5 La1 O1 2 . 108.11(11) ?
O1W La1 O2W . . 130.93(11) ?
O4 La1 O2W 2_666 . 67.57(12) ?
O6 La1 O2W . . 72.86(11) ?
O3 La1 O2W . . 69.18(11) ?
O5 La1 O2W 2 . 123.82(12) ?
O1 La1 O2W . . 126.58(11) ?
O1W La1 O1 . 2_656 77.11(11) ?
O4 La1 O1 2_666 2_656 132.53(11) ?
O6 La1 O1 . 2_656 114.65(11) ?
O3 La1 O1 . 2_656 75.79(11) ?
O5 La1 O1 2 2_656 154.21(12) ?
O1 La1 O1 . 2_656 60.45(13) ?
O2W La1 O1 . 2_656 75.58(11) ?
O1W La1 N8 . . 97.55(12) ?
O4 La1 N8 2_666 . 72.37(12) ?
O6 La1 N8 . . 128.17(11) ?
O3 La1 N8 . . 68.57(12) ?
O5 La1 N8 2 . 66.44(11) ?
O1 La1 N8 . . 58.52(11) ?
O2W La1 N8 . . 131.02(12) ?
O1 La1 N8 2_656 . 115.86(11) ?
O1W La1 O2 . 2_656 66.41(11) ?
O4 La1 O2 2_666 2_656 129.49(11) ?
O6 La1 O2 . 2_656 68.05(11) ?
O3 La1 O2 . 2_656 112.40(11) ?
O5 La1 O2 2 2_656 121.50(11) ?
O1 La1 O2 . 2_656 99.45(10) ?
O2W La1 O2 . 2_656 65.10(11) ?
O1 La1 O2 2_656 2_656 46.83(10) ?
N8 La1 O2 . 2_656 157.23(11) ?
O1W La1 C7 . 2_656 68.77(12) ?
O4 La1 C7 2_666 2_656 137.10(12) ?
O6 La1 C7 . 2_656 91.66(12) ?
O3 La1 C7 . 2_656 95.00(12) ?
O5 La1 C7 2 2_656 139.98(12) ?
O1 La1 C7 . 2_656 78.74(11) ?
O2W La1 C7 . 2_656 70.04(12) ?
O1 La1 C7 2_656 2_656 23.29(11) ?
N8 La1 C7 . 2_656 136.97(12) ?
O2 La1 C7 2_656 2_656 23.62(11) ?
C2 N1 C3 . . 116.0(5) ?
C4 N8 C1 . . 115.9(4) ?
C4 N8 La1 . . 126.3(3) ?
C1 N8 La1 . . 114.8(3) ?
C7 O1 La1 . . 122.9(3) ?
C7 O1 La1 . 2_656 101.2(3) ?
La1 O1 La1 . 2_656 119.55(13) ?
C7 O2 La1 . 2_656 88.8(3) ?
C5 O3 La1 . . 120.1(3) ?
C5 O4 La1 . 2_666 120.6(3) ?
C6 O5 La1 . 2 121.0(3) ?
C6 O6 La1 . . 121.8(3) ?
La1 O1W H1W . . 113.1 ?
La1 O1W H2W . . 115.0 ?
H1W O1W H2W . . 107.3 ?
La1 O2W H3W . . 111.1 ?
La1 O2W H4W . . 123.8 ?
H3W O2W H4W . . 106.5 ?

loop_
_geom_bond_atom_site_label_1
_geom_bond_atom_site_label_2
_geom_bond_site_symmetry_2
_geom_bond_distance
_geom_bond_publ_flag
C1 N8 . 1.340(6) ?
C1 C2 . 1.378(7) ?
C1 C7 . 1.497(7) ?
C2 N1 . 1.330(7) ?
C2 H2 . 0.9300 ?
C3 N1 . 1.336(7) ?
C3 C4 . 1.382(7) ?
C3 H3 . 0.9300 ?
C4 N8 . 1.332(7) ?
C4 H4 . 0.9300 ?
C5 O4 . 1.242(6) ?
C5 O3 . 1.250(6) ?
C5 C5 2_666 1.574(9) ?
C6 O5 . 1.239(6) ?
C6 O6 . 1.261(6) ?
C6 C6 2 1.539(9) ?
C7 O2 . 1.252(6) ?
C7 O1 . 1.259(6) ?
La1 O1W . 2.533(3) ?
La1 O4 2_666 2.536(3) ?
La1 O6 . 2.544(3) ?
La1 O3 . 2.551(3) ?
La1 O5 2 2.555(4) ?
La1 O1 . 2.592(3) ?
La1 O2W . 2.600(4) ?
La1 O1 2_656 2.623(3) ?
La1 N8 . 2.828(4) ?
La1 O2 2_656 2.889(4) ?
La1 C7 2_656 3.124(5) ?
O1W H1W . 0.8385 ?
O1W H2W . 0.8353 ?
O2W H3W . 0.8400 ?
O2W H4W . 0.8421 ?

loop_
_geom_hbond_atom_site_label_D
_geom_hbond_atom_site_label_H
_geom_hbond_atom_site_label_A
_geom_hbond_site_symmetry_A
_geom_hbond_distance_DH
_geom_hbond_distance_HA
_geom_hbond_distance_DA
_geom_hbond_angle_DHA
O1W H1W N1 1_544 0.84 1.97 2.796(6) 170.0
O2W H3W O2 1_554 0.84 1.94 2.737(5) 156.8
O1W H2W O3 2_656 0.84 2.05 2.874(5) 166.6
O2W H4W O6 2_655 0.84 2.09 2.825(5) 146.1
